data_7700102
loop_
_publ_author_name
'Zaiter, Samantha'
'Kirk, Charlotte'
'Taylor, Matthew'
'Klein, Y. Maximilian'
'Housecroft, Catherine E.'
'Sciortino, Natasha F.'
'Clements, John E.'
'Cooper, Richard I.'
'Kepert, Cameron J.'
'Neville, Suzanne M.'

_publ_section_title
;
 Heteroatom substitution effects in spin crossover dinuclear complexes.
;
_journal_issue 21
_journal_name_full 'Dalton transactions (Cambridge, England : 2003)'
_journal_page_first 7337
_journal_page_last 7343
_journal_paper_doi 10.1039/c8dt05010d
_journal_volume 48
_journal_year 2019
_chemical_formula_moiety 'C39 H30 Fe2 N24 S9, 4(C H4 O)'
_chemical_formula_sum 'C43 H46 Fe2 N24 O4 S9'
_chemical_formula_weight 1363.28
_chemical_name_common 'thtrz-S 100 K'
_chemical_name_systematic '[Fe2(NCS)4(thtrz)5].4MeOH'
_space_group_crystal_system monoclinic
_space_group_IT_number 15
_space_group_name_Hall '-C 2yc'
_space_group_name_H-M_alt 'C 1 2/c 1'
_symmetry_space_group_name_Hall '-C 2yc'
_symmetry_space_group_name_H-M 'C 1 2/c 1'
_atom_sites_solution_hydrogens geom
_audit_creation_method SHELXL-2018/3
_audit_update_record
;
2019-03-06 deposited with the CCDC.    2019-03-11 downloaded from the CCDC.
;
_cell_angle_alpha 90
_cell_angle_beta 108.665(4)
_cell_angle_gamma 90
_cell_formula_units_Z 4
_cell_length_a 20.9095(9)
_cell_length_b 13.9867(4)
_cell_length_c 21.1519(8)
_cell_measurement_reflns_used 10022
_cell_measurement_temperature 100(2)
_cell_measurement_theta_max 25.7
_cell_measurement_theta_min 2.32
_cell_volume 5860.6(4)
_computing_cell_refinement
;
CrysAlisPro, Agilent Technologies,
Version 1.171.36.28 (release 01-02-2013 CrysAlis171 .NET)
(compiled Feb  1 2013,16:14:44)
;
_computing_data_collection
;
CrysAlisPro, Agilent Technologies,
Version 1.171.36.28 (release 01-02-2013 CrysAlis171 .NET)
(compiled Feb  1 2013,16:14:44)
;
_computing_data_reduction
;
CrysAlisPro, Agilent Technologies,
Version 1.171.36.28 (release 01-02-2013 CrysAlis171 .NET)
(compiled Feb  1 2013,16:14:44)
;
_computing_molecular_graphics 'POV-RAY, WebLab Viewer'
_computing_structure_refinement 'SHELXL-2018/3 (Sheldrick, 2018)'
_computing_structure_solution 'SHELXT (Sheldrick 2018)'
_diffrn_ambient_temperature 100(2)
_diffrn_measured_fraction_theta_full 0.999
_diffrn_measured_fraction_theta_max 0.910
_diffrn_measurement_device_type mirror
_diffrn_measurement_method '\w scans'
_diffrn_radiation_type MoK\a
_diffrn_radiation_wavelength 0.71073
_diffrn_reflns_av_R_equivalents 0.1061
_diffrn_reflns_av_unetI/netI 0.1255
_diffrn_reflns_Laue_measured_fraction_full 0.999
_diffrn_reflns_Laue_measured_fraction_max 0.910
_diffrn_reflns_limit_h_max 28
_diffrn_reflns_limit_h_min -28
_diffrn_reflns_limit_k_max 18
_diffrn_reflns_limit_k_min -18
_diffrn_reflns_limit_l_max 28
_diffrn_reflns_limit_l_min -28
_diffrn_reflns_number 40959
_diffrn_reflns_point_group_measured_fraction_full 0.999
_diffrn_reflns_point_group_measured_fraction_max 0.910
_diffrn_reflns_theta_full 25.242
_diffrn_reflns_theta_max 29.556
_diffrn_reflns_theta_min 2.913
_diffrn_source 'SuperNova (Mo) X-ray Source'
_exptl_absorpt_coefficient_mu 0.880
_exptl_absorpt_correction_T_max 0.844
_exptl_absorpt_correction_T_min 0.779
_exptl_absorpt_correction_type multi-scan
_exptl_crystal_colour yellow
_exptl_crystal_density_diffrn 1.545
_exptl_crystal_description block
_exptl_crystal_F_000 2800
_exptl_crystal_size_max 0.300
_exptl_crystal_size_mid 0.300
_exptl_crystal_size_min 0.200
_platon_squeeze_details
;
TITL c2om_a.res in C2/c
CELL   20.9095   13.9867   21.1519     90.00    108.67     90.00
SPGR C2/c
# Solvent Accessible Volume =       881
# Electrons Found in S.A.V. =       266
# Note: Atoms in Void are Labelled as Cxxx and Qxxx for all Others
C101 0.661 0.095 0.704 !       4.65 eA-3
C102 0.181 0.363 0.158 !       3.83 eA-3
C103 0.588 0.063 0.624 !       3.24 eA-3
C104 0.987 0.502 0.440 !       1.84 eA-3
C105 0.455 0.070 0.466 !       1.82 eA-3
C106 0.512 0.049 0.482 !       1.56 eA-3
C107 0.982 0.438 0.445 !       1.55 eA-3
C108 0.994 0.471 0.068 !       1.51 eA-3
C109 0.988 0.495 0.000 !       1.50 eA-3
Q110 0.816 0.436 0.372 !       1.33 eA-3
C111 0.018 0.466 0.483 !       1.32 eA-3
C112 0.889 0.453 0.418 !       1.25 eA-3
C113 0.053 0.490 0.047 !       1.19 eA-3
Q114 0.546 0.076 0.950 !       1.18 eA-3
Q115 0.176 0.309 0.182 !       1.12 eA-3
Q116 0.970 0.386 0.014 !       1.07 eA-3
Q117 0.797 0.018 0.626 !       1.05 eA-3
Q118 1.000 0.203 0.249 !       1.04 eA-3
Q119 0.844 0.286 0.361 !       1.03 eA-3
C120 0.062 0.471 0.015 !       1.03 eA-3
C121 0.029 0.488 0.926 !       1.00 eA-3
Q122 0.843 0.488 0.277 !       1.00 eA-3
Q123 0.376 0.437 0.842 !       0.97 eA-3
Q124 0.105 0.498 0.106 !       0.96 eA-3
Q125 0.893 0.345 0.952 !       0.96 eA-3
Q126 0.028 0.047 0.378 !       0.95 eA-3
Q127 0.846 0.338 0.406 !       0.95 eA-3
Q128 0.186 0.465 0.234 !       0.94 eA-3
Q129 0.498 0.032 0.156 !       0.94 eA-3
Q130 0.015 0.359 0.893 !       0.93 eA-3
Q131 0.814 0.032 0.745 !       0.92 eA-3
Q132 0.969 0.314 0.969 !       0.92 eA-3
Q133 0.361 0.028 0.362 !       0.92 eA-3
Q134 0.895 0.423 0.453 !       0.91 eA-3
Q135 0.561 0.393 0.735 !       0.91 eA-3
Q136 0.516 0.156 0.940 !       0.91 eA-3
Q137 0.843 0.171 0.333 !       0.91 eA-3
Q138 0.453 0.391 0.892 !       0.90 eA-3
Q139 0.988 0.219 0.375 !       0.89 eA-3
C140 0.544 0.055 0.465 !       0.89 eA-3
C141 0.939 0.410 0.426 !       0.89 eA-3
C142 0.092 0.483 0.563 !       0.89 eA-3
Q143 0.560 0.140 0.421 !       0.89 eA-3
Q144 0.172 0.047 0.173 !       0.88 eA-3
Q145 0.375 0.329 0.361 !       0.87 eA-3
Q146 0.111 0.236 0.406 !       0.87 eA-3
Q147 0.876 0.343 0.904 !       0.87 eA-3
Q148 0.138 0.063 0.264 !       0.87 eA-3
Q149 0.672 0.122 0.935 !       0.86 eA-3
Q150 0.078 0.483 0.220 !       0.86 eA-3
Q151 0.500 0.266 0.670 !       0.86 eA-3
Q152 0.285 0.078 0.827 !       0.85 eA-3
Q153 0.122 0.277 0.326 !       0.85 eA-3
Q154 0.095 0.449 0.451 !       0.85 eA-3
Q155 0.388 0.498 0.094 !       0.85 eA-3
Q156 0.797 0.013 0.170 !       0.85 eA-3
Q157 0.313 0.439 0.687 !       0.84 eA-3
Q158 0.310 0.180 0.893 !       0.84 eA-3
Q159 0.228 0.499 0.048 !       0.84 eA-3
Q160 0.953 0.184 0.017 !       0.84 eA-3
Q161 0.749 0.391 0.107 !       0.83 eA-3
Q162 0.828 0.219 0.280 !       0.83 eA-3
Q163 0.543 0.045 0.926 !       0.83 eA-3
Q164 0.252 0.283 0.406 !       0.82 eA-3
Q165 0.315 0.126 0.469 !       0.82 eA-3
Q166 0.357 0.029 0.034 !       0.82 eA-3
Q167 0.576 0.089 0.466 !       0.82 eA-3
Q168 0.296 0.323 0.667 !       0.82 eA-3
Q169 0.467 0.281 0.124 !       0.81 eA-3
Q170 0.265 0.249 0.451 !       0.81 eA-3
Q171 0.893 0.501 0.235 !       0.81 eA-3
Q172 0.434 0.283 0.015 !       0.81 eA-3
C173 0.472 0.059 0.408 !       0.81 eA-3
Q174 0.357 0.237 0.388 !       0.81 eA-3
Q175 0.431 0.091 0.111 !       0.81 eA-3
Q176 0.252 0.309 0.207 !       0.80 eA-3
Q177 0.921 0.280 0.093 !       0.80 eA-3
Q178 0.144 0.450 0.048 !       0.80 eA-3
Q179 0.717 0.407 0.889 !       0.80 eA-3
Q180 0.237 0.450 0.889 !       0.80 eA-3
Q181 0.768 0.422 0.375 !       0.80 eA-3
Q182 0.285 0.112 0.735 !       0.80 eA-3
Q183 0.236 0.442 0.063 !       0.80 eA-3
Q184 0.157 0.360 0.560 !       0.79 eA-3
Q185 0.735 0.438 0.124 !       0.79 eA-3
Q186 0.114 0.218 0.065 !       0.79 eA-3
Q187 0.203 0.331 0.564 !       0.79 eA-3
Q188 0.861 0.158 0.371 !       0.79 eA-3
Q189 0.156 0.141 0.326 !       0.78 eA-3
Q190 0.221 0.186 0.030 !       0.78 eA-3
Q191 0.330 0.359 0.576 !       0.78 eA-3
Q192 0.033 0.033 0.454 !       0.77 eA-3
C193 0.442 0.072 0.423 !       0.77 eA-3
Q194 0.920 0.011 0.249 !       0.77 eA-3
Q195 0.481 0.107 0.971 !       0.76 eA-3
Q196 0.546 0.470 0.488 !       0.76 eA-3
C197 0.557 0.027 0.489 !       0.76 eA-3
Q198 0.318 0.044 0.829 !       0.76 eA-3
Q199 0.093 0.188 0.029 !       0.75 eA-3
;
_refine_diff_density_max 0.379
_refine_diff_density_min -0.335
_refine_diff_density_rms 0.084
_refine_ls_extinction_method none
_refine_ls_goodness_of_fit_ref 0.953
_refine_ls_hydrogen_treatment constr
_refine_ls_matrix_type full
_refine_ls_number_parameters 354
_refine_ls_number_reflns 7475
_refine_ls_number_restraints 7
_refine_ls_restrained_S_all 0.954
_refine_ls_R_factor_all 0.1416
_refine_ls_R_factor_gt 0.0646
_refine_ls_shift/su_max 0.000
_refine_ls_shift/su_mean 0.000
_refine_ls_structure_factor_coef Fsqd
_refine_ls_weighting_details 'w=1/[\s^2^(Fo^2^)+(0.0519P)^2^] where P=(Fo^2^+2Fc^2^)/3'
_refine_ls_weighting_scheme calc
_refine_ls_wR_factor_gt 0.1143
_refine_ls_wR_factor_ref 0.1349
_reflns_Friedel_coverage 0.000
_reflns_number_gt 4101
_reflns_number_total 7475
_reflns_threshold_expression 'I > 2\s(I)'
_cod_data_source_file c8dt05010d2.cif
_cod_data_source_block 1884825
_cod_database_code 7700102
_shelx_shelxl_version_number 2018/3
_shelx_space_group_comment
;
The symmetry employed for this shelxl refinement is uniquely defined
by the following loop, which should always be used as a source of
symmetry information in preference to the above space-group names.
They are only intended as comments.
;
_shelx_estimated_absorpt_t_min 0.778
_shelx_estimated_absorpt_t_max 0.844
_platon_squeeze_void_probe_radius 1.20

loop_
_space_group_symop_operation_xyz
'x, y, z'
'-x, y, -z+1/2'
'x+1/2, y+1/2, z'
'-x+1/2, y+1/2, -z+1/2'
'-x, -y, -z'
'x, -y, z-1/2'
'-x+1/2, -y+1/2, -z'
'x+1/2, -y+1/2, z-1/2'

loop_
_atom_site_label
_atom_site_type_symbol
_atom_site_fract_x
_atom_site_fract_y
_atom_site_fract_z
_atom_site_U_iso_or_equiv
_atom_site_adp_type
_atom_site_occupancy
_atom_site_site_symmetry_order
_atom_site_calc_flag
_atom_site_refinement_flags_posn
_atom_site_refinement_flags_adp
_atom_site_refinement_flags_occupancy
_atom_site_disorder_assembly
_atom_site_disorder_group
Fe1 Fe 0.56088(3) 0.39814(3) 0.69339(2) 0.02534(15) Uani 1 1 d . . . . .
S4 S 0.65698(5) 0.72007(6) 0.39604(5) 0.0354(2) Uani 1 1 d . . . . .
S2 S 0.51981(5) 0.28483(7) 0.46493(5) 0.0416(3) Uani 1 1 d . . . . .
S3 S 0.17773(6) 0.65140(8) 0.46513(5) 0.0323(3) Uani 0.8 1 d D . P A 1
S1 S 0.79229(6) 0.38439(8) 0.81142(6) 0.0544(3) Uani 1 1 d . . . . .
S5 S 0.5350(2) -0.1778(3) 0.71428(19) 0.0313(6) Uani 0.5 1 d D . P B -1
N11 N 0.51710(14) 0.27478(18) 0.72679(13) 0.0257(7) Uani 1 1 d . . . . .
N3 N 0.46074(14) 0.46566(18) 0.66726(13) 0.0245(6) Uani 1 1 d . . . . .
N4 N 0.42090(14) 0.47262(18) 0.70828(13) 0.0234(6) Uani 1 1 d . . . . .
N9 N 0.64084(15) 0.60805(19) 0.58827(14) 0.0292(7) Uani 1 1 d . . . . .
N5 N 0.36421(15) 0.53052(19) 0.61147(14) 0.0305(7) Uani 1 1 d D . . . .
N12 N 0.500000 0.1280(3) 0.750000 0.0357(11) Uani 1 2 d S T P . .
N10 N 0.64549(15) 0.6423(2) 0.52742(14) 0.0293(7) Uani 1 1 d . . . . .
N8 N 0.60431(15) 0.51788(19) 0.65349(14) 0.0298(7) Uani 1 1 d . . . . .
C7 C 0.25893(14) 0.6480(2) 0.39926(14) 0.0534(7) Uani 0.8 1 d D . P A 1
H7 H 0.297388 0.636970 0.385616 0.064 Uiso 0.8 1 calc R U P A 1
N2 N 0.53529(16) 0.3375(2) 0.59627(16) 0.0366(8) Uani 1 1 d . . . . .
N1 N 0.65943(17) 0.3442(2) 0.73348(16) 0.0349(7) Uani 1 1 d . . . . .
N6 N 0.30434(19) 0.5672(2) 0.56449(17) 0.0234(8) Uani 0.8 1 d D . P A 1
N7 N 0.64786(18) 0.5838(2) 0.69284(16) 0.0452(9) Uani 1 1 d . . . . .
C2 C 0.52901(18) 0.3138(2) 0.54215(19) 0.0274(8) Uani 1 1 d . . . . .
C4 C 0.36377(19) 0.5117(2) 0.67341(17) 0.0296(8) Uani 1 1 d . . . . .
H4 H 0.327240 0.524839 0.689615 0.035 Uiso 1 1 calc R U . . .
C17 C 0.52649(19) 0.1856(2) 0.71421(18) 0.0340(9) Uani 1 1 d . . . . .
H17 H 0.548852 0.164519 0.684085 0.041 Uiso 1 1 calc R U . . .
C3 C 0.4253(2) 0.5015(2) 0.60918(18) 0.0337(9) Uani 1 1 d . . . . .
H3 H 0.440250 0.506292 0.571340 0.040 Uiso 1 1 calc R U . . .
C11 C 0.60184(18) 0.5335(2) 0.59181(18) 0.0304(8) Uani 1 1 d . . . . .
H11 H 0.575925 0.496965 0.554549 0.036 Uiso 1 1 calc R U . . .
C13 C 0.66199(19) 0.7796(2) 0.46854(17) 0.0317(8) Uani 1 1 d . . . . .
C16 C 0.66470(19) 0.8245(2) 0.35723(18) 0.0340(9) Uani 1 1 d . . . . .
H16 H 0.664383 0.828259 0.312284 0.041 Uiso 1 1 calc R U . . .
C1 C 0.7148(2) 0.3599(2) 0.7654(2) 0.0352(9) Uani 1 1 d . . . . .
C5 C 0.4754(4) -0.2889(6) 0.7763(4) 0.023(2) Uiso 0.5 1 d D . P B -1
H5 H 0.460553 -0.344140 0.793775 0.028 Uiso 0.5 1 calc R U P B -1
C9 C 0.1467(2) 0.6921(3) 0.38711(19) 0.0417(10) Uani 1 1 d . . . . .
H9A H 0.101822 0.714597 0.367698 0.050 Uiso 0.8 1 calc R U P A 1
H9B H 0.101822 0.714597 0.367698 0.050 Uiso 0.2 1 calc R U P A 2
C12 C 0.65650(19) 0.7326(3) 0.52705(18) 0.0347(9) Uani 1 1 d . . . . .
H12 H 0.661106 0.768986 0.566163 0.042 Uiso 1 1 calc R U . . .
C15 C 0.6712(2) 0.9003(3) 0.3971(2) 0.0466(11) Uani 1 1 d . . . . .
H15 H 0.676487 0.963843 0.383778 0.056 Uiso 1 1 calc R U . . .
C6 C 0.3121(2) 0.5933(3) 0.5103(2) 0.0243(10) Uani 0.8 1 d D . P A 1
H6 H 0.355463 0.588458 0.505051 0.029 Uiso 0.8 1 calc R U P A 1
C8B C 0.2562(2) 0.6303(3) 0.4561(2) 0.0245(10) Uani 0.8 1 d D . P A 1
C14 C 0.6694(2) 0.8757(3) 0.4613(2) 0.0524(12) Uani 1 1 d . . . . .
H14 H 0.673031 0.921086 0.495717 0.063 Uiso 1 1 calc R U . . .
C10 C 0.6686(2) 0.6372(3) 0.65215(19) 0.0477(11) Uani 1 1 d . . . . .
H10 H 0.699117 0.689324 0.665785 0.057 Uiso 1 1 calc R U . . .
C18 C 0.1928(2) 0.6894(3) 0.3548(2) 0.0524(12) Uani 1 1 d . . . . .
H18 H 0.184947 0.710629 0.310276 0.063 Uiso 0.8 1 calc R U P A 1
H18A H 0.184947 0.710629 0.310276 0.063 Uiso 0.2 1 calc R U P A 2
C19 C 0.4882(3) -0.1285(4) 0.7598(3) 0.0175(15) Uiso 0.5 1 d D . P B -1
C1A C 0.4822(4) -0.0248(5) 0.7657(4) 0.0233(17) Uani 0.5 1 d . . P B -1
H1A H 0.456525 0.001100 0.791450 0.028 Uiso 0.5 1 calc R U P B -1
C20 C 0.4588(9) -0.1976(13) 0.7885(9) 0.0313(6) Uani 0.5 1 d D . P B -1
H20 H 0.430072 -0.183129 0.814091 0.038 Uiso 0.5 1 calc R U P B -1
N13 N 0.5112(4) 0.0289(4) 0.7365(4) 0.0271(18) Uani 0.5 1 d . . P B -1
C1B C 0.5152(4) -0.2921(5) 0.7367(4) 0.023(2) Uiso 0.5 1 d D . P B -1
H1B H 0.530580 -0.349777 0.722740 0.028 Uiso 0.5 1 calc R U P B -1
N0AA N 0.3377(7) 0.5621(10) 0.5402(6) 0.0234(8) Uani 0.2 1 d D . P A 2
C2AA C 0.2796(8) 0.5878(13) 0.5351(9) 0.0243(10) Uani 0.2 1 d D . P A 2
H2AA H 0.263735 0.583258 0.572313 0.029 Uiso 0.2 1 calc R U P A 2
C8A C 0.2350(8) 0.6254(16) 0.4710(8) 0.0245(10) Uani 0.2 1 d D . P A 2
C8 C 0.17773(6) 0.65140(8) 0.46513(5) 0.0323(3) Uani 0.2 1 d D . P A 2
H8 H 0.155531 0.648947 0.497887 0.039 Uiso 0.2 1 calc R U P A 2
S7 S 0.25893(14) 0.6480(2) 0.39926(14) 0.0534(7) Uani 0.2 1 d D . P A 2

loop_
_atom_site_aniso_label
_atom_site_aniso_U_11
_atom_site_aniso_U_22
_atom_site_aniso_U_33
_atom_site_aniso_U_23
_atom_site_aniso_U_13
_atom_site_aniso_U_12
Fe1 0.0289(3) 0.0235(3) 0.0231(3) 0.0008(2) 0.0077(2) -0.0012(2)
S4 0.0503(7) 0.0286(5) 0.0286(5) -0.0029(4) 0.0142(5) -0.0096(4)
S2 0.0457(7) 0.0523(6) 0.0278(5) -0.0022(5) 0.0134(5) 0.0097(5)
S3 0.0280(6) 0.0347(6) 0.0322(6) 0.0015(5) 0.0068(5) 0.0045(5)
S1 0.0352(7) 0.0547(7) 0.0666(8) 0.0022(6) 0.0068(6) 0.0022(5)
S5 0.0276(12) 0.029(2) 0.0358(10) -0.0014(13) 0.0076(8) 0.0002(12)
N11 0.0321(18) 0.0185(14) 0.0275(16) -0.0031(12) 0.0109(14) 0.0015(12)
N3 0.0313(17) 0.0214(14) 0.0174(15) 0.0030(12) 0.0031(13) -0.0043(12)
N4 0.0264(17) 0.0189(14) 0.0220(15) -0.0025(12) 0.0039(14) 0.0032(12)
N9 0.0294(18) 0.0300(16) 0.0299(17) 0.0051(13) 0.0119(15) -0.0029(13)
N5 0.0291(18) 0.0227(15) 0.0282(17) 0.0047(13) -0.0070(14) 0.0002(13)
N12 0.039(3) 0.012(2) 0.042(3) 0.000 -0.007(2) 0.000
N10 0.0343(19) 0.0325(17) 0.0234(16) 0.0080(13) 0.0124(14) -0.0004(14)
N8 0.0303(18) 0.0294(16) 0.0306(17) 0.0015(13) 0.0111(15) -0.0017(13)
C7 0.0356(17) 0.079(2) 0.0455(17) -0.0009(15) 0.0124(14) 0.0099(15)
N2 0.049(2) 0.0316(17) 0.0325(19) -0.0025(15) 0.0177(17) -0.0077(15)
N1 0.032(2) 0.0391(18) 0.0343(19) 0.0071(15) 0.0120(16) 0.0057(15)
N6 0.023(2) 0.0284(19) 0.0164(19) 0.0059(16) 0.0035(16) 0.0063(17)
N7 0.060(2) 0.046(2) 0.0296(18) 0.0010(15) 0.0149(18) -0.0254(18)
C2 0.027(2) 0.0226(17) 0.034(2) 0.0028(16) 0.0118(18) 0.0021(15)
C4 0.032(2) 0.0259(18) 0.025(2) -0.0021(15) 0.0002(17) 0.0046(16)
C17 0.039(2) 0.028(2) 0.034(2) -0.0045(17) 0.0109(19) 0.0033(17)
C3 0.044(3) 0.032(2) 0.023(2) 0.0036(16) 0.0073(19) -0.0080(18)
C11 0.034(2) 0.0256(18) 0.031(2) 0.0027(16) 0.0100(18) -0.0028(16)
C13 0.038(2) 0.0290(19) 0.029(2) -0.0034(16) 0.0118(18) -0.0039(17)
C16 0.044(2) 0.033(2) 0.027(2) 0.0008(17) 0.0134(19) -0.0056(17)
C1 0.041(3) 0.029(2) 0.039(2) 0.0077(17) 0.018(2) 0.0080(18)
C9 0.032(2) 0.045(2) 0.035(2) -0.0019(18) -0.0077(19) 0.0106(18)
C12 0.040(2) 0.036(2) 0.031(2) -0.0034(17) 0.0160(19) -0.0085(18)
C15 0.078(3) 0.025(2) 0.041(2) 0.0037(18) 0.025(2) -0.010(2)
C6 0.024(3) 0.030(2) 0.018(2) 0.0037(19) 0.0046(19) 0.002(2)
C8B 0.019(3) 0.031(2) 0.022(3) 0.0026(19) 0.0046(19) 0.004(2)
C14 0.093(4) 0.034(2) 0.038(2) -0.0073(19) 0.032(3) -0.013(2)
C10 0.058(3) 0.056(3) 0.028(2) -0.007(2) 0.013(2) -0.032(2)
C18 0.048(3) 0.081(3) 0.022(2) 0.014(2) 0.002(2) 0.016(2)
C1A 0.026(5) 0.016(4) 0.025(4) -0.001(3) 0.003(3) -0.002(3)
C20 0.0276(12) 0.029(2) 0.0358(10) -0.0014(13) 0.0076(8) 0.0002(12)
N13 0.042(5) 0.005(3) 0.036(5) -0.002(3) 0.015(3) 0.002(3)
N0AA 0.023(2) 0.0284(19) 0.0164(19) 0.0059(16) 0.0035(16) 0.0063(17)
C2AA 0.024(3) 0.030(2) 0.018(2) 0.0037(19) 0.0046(19) 0.002(2)
C8A 0.019(3) 0.031(2) 0.022(3) 0.0026(19) 0.0046(19) 0.004(2)
C8 0.0280(6) 0.0347(6) 0.0322(6) 0.0015(5) 0.0068(5) 0.0045(5)
S7 0.0356(17) 0.079(2) 0.0455(17) -0.0009(15) 0.0124(14) 0.0099(15)

loop_
_atom_type_symbol
_atom_type_description
_atom_type_scat_dispersion_real
_atom_type_scat_dispersion_imag
_atom_type_scat_source
C C 0.0033 0.0016 'International Tables Vol C Tables 4.2.6.8 and 6.1.1.4'
H H 0.0000 0.0000 'International Tables Vol C Tables 4.2.6.8 and 6.1.1.4'
O O 0.0106 0.0060 'International Tables Vol C Tables 4.2.6.8 and 6.1.1.4'
N N 0.0061 0.0033 'International Tables Vol C Tables 4.2.6.8 and 6.1.1.4'
S S 0.1246 0.1234 'International Tables Vol C Tables 4.2.6.8 and 6.1.1.4'
Fe Fe 0.3463 0.8444 'International Tables Vol C Tables 4.2.6.8 and 6.1.1.4'

loop_
_geom_angle_atom_site_label_1
_geom_angle_atom_site_label_2
_geom_angle_atom_site_label_3
_geom_angle
_geom_angle_site_symmetry_1
_geom_angle_site_symmetry_3
N1 Fe1 N2 99.06(12) . .
N1 Fe1 N11 92.54(11) . .
N2 Fe1 N11 89.72(10) . .
N1 Fe1 N8 87.50(11) . .
N2 Fe1 N8 86.58(11) . .
N11 Fe1 N8 176.26(10) . .
N1 Fe1 N3 170.73(11) . .
N2 Fe1 N3 90.21(11) . .
N11 Fe1 N3 87.51(10) . .
N8 Fe1 N3 93.06(10) . .
N1 Fe1 N4 86.51(11) . 2_656
N2 Fe1 N4 174.15(11) . 2_656
N11 Fe1 N4 91.80(9) . 2_656
N8 Fe1 N4 91.93(10) . 2_656
N3 Fe1 N4 84.23(10) . 2_656
C16 S4 C13 91.52(17) . .
C9 S3 C8B 91.8(2) . .
C19 S5 C1B 89.4(4) . .
C17 N11 N11 106.9(2) . 2_656
C17 N11 Fe1 125.9(2) . .
N11 N11 Fe1 126.57(8) 2_656 .
C3 N3 N4 106.7(3) . .
C3 N3 Fe1 127.2(2) . .
N4 N3 Fe1 125.98(19) . .
C4 N4 N3 107.5(3) . .
C4 N4 Fe1 124.8(2) . 2_656
N3 N4 Fe1 126.11(19) . 2_656
C11 N9 C10 104.7(3) . .
C11 N9 N10 122.5(3) . .
C10 N9 N10 132.7(3) . .
C4 N5 C3 106.1(3) . .
C4 N5 N6 118.3(3) . .
C3 N5 N6 135.4(3) . .
C4 N5 N0AA 157.9(6) . .
C3 N5 N0AA 95.9(6) . .
C17 N12 C17 106.1(4) 2_656 .
C17 N12 N13 143.9(3) 2_656 .
C17 N12 N13 110.0(3) . .
C12 N10 N9 113.9(3) . .
C11 N8 N7 107.4(3) . .
C11 N8 Fe1 128.4(2) . .
N7 N8 Fe1 123.6(2) . .
C8B C7 C18 111.1(3) . .
C8B C7 H7 124.5 . .
C18 C7 H7 124.5 . .
C2 N2 Fe1 169.3(3) . .
C1 N1 Fe1 146.6(3) . .
C6 N6 N5 113.4(3) . .
C10 N7 N8 106.2(3) . .
N2 C2 S2 177.8(3) . .
N4 C4 N5 110.1(3) . .
N4 C4 H4 125.0 . .
N5 C4 H4 125.0 . .
N11 C17 N12 110.1(3) . .
N11 C17 H17 125.0 . .
N12 C17 H17 125.0 . .
N3 C3 N5 109.7(3) . .
N3 C3 H3 125.2 . .
N5 C3 H3 125.2 . .
N8 C11 N9 110.8(3) . .
N8 C11 H11 124.6 . .
N9 C11 H11 124.6 . .
C14 C13 C12 126.1(3) . .
C14 C13 S4 110.7(3) . .
C12 C13 S4 123.2(3) . .
C15 C16 S4 112.4(3) . .
C15 C16 H16 123.8 . .
S4 C16 H16 123.8 . .
N1 C1 S1 178.5(4) . .
C1B C5 C20 112.9(10) . .
C1B C5 H5 123.5 . .
C20 C5 H5 123.5 . .
C18 C9 C8 112.2(3) . .
C18 C9 S3 112.2(3) . .
C18 C9 H9A 123.9 . .
S3 C9 H9A 123.9 . .
C18 C9 H9B 123.9 . .
C8 C9 H9B 123.9 . .
N10 C12 C13 121.3(3) . .
N10 C12 H12 119.4 . .
C13 C12 H12 119.4 . .
C16 C15 C14 112.7(3) . .
C16 C15 H15 123.6 . .
C14 C15 H15 123.6 . .
N6 C6 C8B 121.1(4) . .
N6 C6 H6 119.5 . .
C8B C6 H6 119.5 . .
C7 C8B C6 124.0(4) . .
C7 C8B S3 114.2(3) . .
C6 C8B S3 121.8(3) . .
C13 C14 C15 112.6(3) . .
C13 C14 H14 123.7 . .
C15 C14 H14 123.7 . .
N7 C10 N9 110.9(3) . .
N7 C10 H10 124.6 . .
N9 C10 H10 124.6 . .
C9 C18 S7 110.7(3) . .
C9 C18 C7 110.7(3) . .
C9 C18 H18 124.6 . .
C7 C18 H18 124.6 . .
C9 C18 H18A 124.6 . .
S7 C18 H18A 124.6 . .
C20 C19 C1A 126.2(11) . .
C20 C19 S5 112.1(9) . .
C1A C19 S5 121.7(5) . .
N13 C1A C19 119.0(5) . .
N13 C1A H1A 120.5 . .
C19 C1A H1A 120.5 . .
C5 C20 C19 113.2(16) . .
C5 C20 H20 123.4 . .
C19 C20 H20 123.4 . .
C1A N13 N12 110.1(4) . .
C5 C1B S5 112.4(7) . .
C5 C1B H1B 123.8 . .
S5 C1B H1B 123.8 . .
C2AA N0AA N5 102.3(12) . .
N0AA C2AA C8A 120.0(16) . .
N0AA C2AA H2AA 120.0 . .
C8A C2AA H2AA 120.0 . .
C8 C8A C2AA 120.8(12) . .
C8 C8A S7 113.4(10) . .
C2AA C8A S7 125.6(11) . .
C8A C8 C9 105.1(7) . .
C8A C8 H8 127.4 . .
C9 C8 H8 127.4 . .
C18 S7 C8A 98.5(5) . .

loop_
_geom_bond_atom_site_label_1
_geom_bond_atom_site_label_2
_geom_bond_distance
_geom_bond_site_symmetry_2
Fe1 N1 2.102(3) .
Fe1 N2 2.127(3) .
Fe1 N11 2.174(3) .
Fe1 N8 2.198(3) .
Fe1 N3 2.200(3) .
Fe1 N4 2.247(3) 2_656
S4 C16 1.709(3) .
S4 C13 1.718(3) .
S2 C2 1.634(4) .
S3 C9 1.668(4) .
S3 C8B 1.736(4) .
S1 C1 1.637(5) .
S5 C19 1.720(6) .
S5 C1B 1.755(8) .
N11 C17 1.303(4) .
N11 N11 1.387(5) 2_656
N3 C3 1.314(4) .
N3 N4 1.385(3) .
N4 C4 1.306(4) .
N9 C11 1.340(4) .
N9 C10 1.352(5) .
N9 N10 1.406(4) .
N5 C4 1.339(4) .
N5 C3 1.356(5) .
N5 N6 1.422(4) .
N5 N0AA 1.496(12) .
N12 C17 1.341(4) 2_656
N12 C17 1.341(4) .
N12 N13 1.450(6) .
N10 C12 1.284(4) .
N8 C11 1.307(4) .
N8 N7 1.374(4) .
C7 C8B 1.247(5) .
C7 C18 1.516(5) .
C7 H7 0.9500 .
N2 C2 1.158(4) .
N1 C1 1.160(5) .
N6 C6 1.261(5) .
N7 C10 1.314(4) .
C4 H4 0.9500 .
C17 H17 0.9500 .
C3 H3 0.9500 .
C11 H11 0.9500 .
C13 C14 1.368(5) .
C13 C12 1.438(5) .
C16 C15 1.333(5) .
C16 H16 0.9500 .
C5 C1B 1.358(10) .
C5 C20 1.37(2) .
C5 H5 0.9500 .
C9 C18 1.349(5) .
C9 C8 1.668(4) .
C9 H9A 0.9500 .
C9 H9B 0.9500 .
C12 H12 0.9500 .
C15 C14 1.413(5) .
C15 H15 0.9500 .
C6 C8B 1.447(6) .
C6 H6 0.9500 .
C14 H14 0.9500 .
C10 H10 0.9500 .
C18 S7 1.516(5) .
C18 H18 0.9500 .
C18 H18A 0.9500 .
C19 C20 1.387(11) .
C19 C1A 1.464(9) .
C1A N13 1.247(7) .
C1A H1A 0.9500 .
C20 H20 0.9500 .
C1B H1B 0.9500 .
N0AA C2AA 1.237(15) .
C2AA C8A 1.474(16) .
C2AA H2AA 0.9500 .
C8A C8 1.219(13) .
C8A S7 1.772(13) .
C8 H8 0.9500 .

loop_
_platon_squeeze_void_nr
_platon_squeeze_void_average_x
_platon_squeeze_void_average_y
_platon_squeeze_void_average_z
_platon_squeeze_void_volume
_platon_squeeze_void_count_electrons
_platon_squeeze_void_content
1 0.500 0.000 0.500 220 67 ' '
2 0.500 0.000 1.000 220 67 ' '
3 0.000 0.500 0.000 220 67 ' '
4 1.000 0.500 0.500 220 67 ' '
